data_4339202
loop_
_publ_author_name
'Yang, Sihai'
'Li, Guobao'
'Li, Lei'
'Tian, Shujian'
'Liao, Fuhui'
'Xiong, Ming'
'Lin, Jianhua'

_publ_section_title
;
 Syntheses and structural characterization of a series of one-dimensional
 fluorotitanophosphates (NH4)(x)K(4-x)[Ti(2)PO(4)F(9)] (x = 0, 0.70, 1.00,
 1.25).
;
_journal_issue 26
_journal_name_full 'Inorganic chemistry'
_journal_page_first 11431
_journal_page_last 11436
_journal_paper_doi 10.1021/ic701715k
_journal_volume 46
_journal_year 2007
_chemical_formula_sum 'F9 K4 O4 P Ti2'
_chemical_formula_weight 518.17
_chemical_name_systematic
;
 ?
;
_space_group_IT_number 14
_symmetry_cell_setting monoclinic
_symmetry_space_group_name_Hall '-P 2yn'
_symmetry_space_group_name_H-M 'P 1 21/n 1'
_atom_sites_solution_hydrogens None
_atom_sites_solution_primary direct
_atom_sites_solution_secondary difmap
_audit_creation_method SHELXL-97
_cell_angle_alpha 90.00
_cell_angle_beta 90.87(3)
_cell_angle_gamma 90.00
_cell_formula_units_Z 4
_cell_length_a 5.8402(12)
_cell_length_b 11.000(2)
_cell_length_c 19.436(4)
_cell_measurement_temperature 298(2)
_cell_measurement_theta_max 30
_cell_measurement_theta_min 2
_cell_volume 1248.5(4)
_computing_cell_refinement 'MSC/AFC Diffractometer Control'
_computing_data_collection 'MSC/AFC Diffractometer Control'
_computing_data_reduction 'teXsan (MSC, 1992-1997)'
_computing_molecular_graphics 'Bruker SHELXTL'
_computing_publication_material 'Bruker SHELXTL'
_computing_structure_refinement 'SHELXL-97 (Sheldrick, 1997)'
_computing_structure_solution 'Bruker SHELXTL'
_diffrn_ambient_temperature 298(2)
_diffrn_measured_fraction_theta_full 1.000
_diffrn_measured_fraction_theta_max 1.000
_diffrn_measurement_device_type 'Rigaku AFC6S'
_diffrn_measurement_method \w-2\q
_diffrn_radiation_monochromator graphite
_diffrn_radiation_source 'fine-focus sealed tube'
_diffrn_radiation_type MoK\a
_diffrn_radiation_wavelength 0.71073
_diffrn_reflns_av_R_equivalents 0.0429
_diffrn_reflns_av_sigmaI/netI 0.0271
_diffrn_reflns_limit_h_max 8
_diffrn_reflns_limit_h_min 0
_diffrn_reflns_limit_k_max 15
_diffrn_reflns_limit_k_min 0
_diffrn_reflns_limit_l_max 27
_diffrn_reflns_limit_l_min -27
_diffrn_reflns_number 4141
_diffrn_reflns_theta_full 30.00
_diffrn_reflns_theta_max 30.50
_diffrn_reflns_theta_min 2.10
_diffrn_standards_decay_% -0.35
_diffrn_standards_interval_count 150
_diffrn_standards_number 3
_exptl_absorpt_coefficient_mu 2.859
_exptl_absorpt_correction_T_max 0.565
_exptl_absorpt_correction_T_min 0.441
_exptl_absorpt_correction_type psi-scan
_exptl_absorpt_process_details 'teXsan (MSC, 1992-1997)'
_exptl_crystal_colour colorless
_exptl_crystal_density_diffrn 2.757
_exptl_crystal_density_method 'not measured'
_exptl_crystal_description Needle-like
_exptl_crystal_F_000 992
_exptl_crystal_size_max 0.30
_exptl_crystal_size_mid 0.24
_exptl_crystal_size_min 0.20
_refine_diff_density_max 0.930
_refine_diff_density_min -0.953
_refine_diff_density_rms 0.157
_refine_ls_extinction_coef 0.0130(4)
_refine_ls_extinction_expression Fc^*^=kFc[1+0.001xFc^2^\l^3^/sin(2\q)]^-1/4^
_refine_ls_extinction_method SHELXL
_refine_ls_goodness_of_fit_ref 1.000
_refine_ls_hydrogen_treatment constr
_refine_ls_matrix_type full
_refine_ls_number_parameters 185
_refine_ls_number_reflns 3809
_refine_ls_number_restraints 0
_refine_ls_restrained_S_all 1.000
_refine_ls_R_factor_all 0.0459
_refine_ls_R_factor_gt 0.0311
_refine_ls_shift/su_max 0.004
_refine_ls_shift/su_mean 0.001
_refine_ls_structure_factor_coef Fsqd
_refine_ls_weighting_details 'calc w=1/[\s^2^(Fo^2^)+(0.0260P)^2^+4.3100P] where P=(Fo^2^+2Fc^2^)/3'
_refine_ls_weighting_scheme calc
_refine_ls_wR_factor_gt 0.0747
_refine_ls_wR_factor_ref 0.0858
_reflns_number_gt 3063
_reflns_number_total 3809
_reflns_threshold_expression >2sigma(I)
_cod_data_source_file ic701715k-file004.cif
_cod_data_source_block 3
_cod_depositor_comments
;
The following automatic conversions were performed:

'_symmetry_cell_setting' value 'Monoclinic' changed to 'monoclinic'
according to
/usr/data/users/saulius/automatic-downloads/retrospective/ACS/lib/dictionaries/cif_core.dic
dictionary named 'cif_core.dic' version 2.4.2 from 2011-04-26.

Automatic conversion script
Id: cif_fix_values 2281 2013-09-26 08:29:07Z andrius 
;
_cod_original_cell_volume 1248.4(4)
_cod_original_sg_symbol_H-M P21/n
_cod_database_code 4339202

loop_
_symmetry_equiv_pos_as_xyz
'x, y, z'
'-x+1/2, y+1/2, -z+1/2'
'-x, -y, -z'
'x-1/2, -y-1/2, z-1/2'

loop_
_atom_site_label
_atom_site_type_symbol
_atom_site_fract_x
_atom_site_fract_y
_atom_site_fract_z
_atom_site_U_iso_or_equiv
_atom_site_adp_type
_atom_site_occupancy
_atom_site_symmetry_multiplicity
_atom_site_calc_flag
_atom_site_refinement_flags
Ti1 Ti 0.0000 0.0000 0.0000 0.01178(13) Uani 1 2 d S
Ti2 Ti -0.47465(8) -0.25376(4) 0.24501(2) 0.01363(11) Uani 1 1 d .
Ti3 Ti 0.0000 -0.5000 0.0000 0.01266(13) Uani 1 2 d S
K1 K 0.47184(10) -0.23098(6) 0.01593(3) 0.02016(13) Uani 1 1 d .
K2 K -0.48645(13) -0.54415(6) 0.15070(4) 0.02734(15) Uani 1 1 d .
K3 K -0.48874(12) 0.04709(6) 0.16647(3) 0.02432(14) Uani 1 1 d .
K4 K 0.01194(11) -0.24392(7) 0.13982(4) 0.02674(15) Uani 1 1 d .
P1 P 0.04598(11) 0.25240(6) 0.09174(3) 0.01210(13) Uani 1 1 d .
F1 F 0.2157(3) -0.03866(17) 0.06812(10) 0.0297(4) Uani 1 1 d .
F2 F -0.2285(4) -0.0576(2) 0.05741(11) 0.0351(5) Uani 1 1 d .
F3 F -0.2562(3) -0.37266(15) 0.22427(9) 0.0207(3) Uani 1 1 d .
F4 F -0.7057(3) -0.36811(18) 0.23815(10) 0.0275(4) Uani 1 1 d .
F5 F -0.5131(3) -0.2299(2) 0.14907(9) 0.0318(4) Uani 1 1 d .
F6 F -0.6866(3) -0.13277(18) 0.25745(11) 0.0322(4) Uani 1 1 d .
F7 F -0.2398(3) -0.13834(17) 0.24030(10) 0.0271(4) Uani 1 1 d .
F8 F -0.2141(3) -0.40197(16) 0.04359(10) 0.0265(4) Uani 1 1 d .
F9 F 0.2274(3) -0.42870(17) 0.05583(10) 0.0279(4) Uani 1 1 d .
O1 O 0.3002(3) 0.25064(18) 0.10003(10) 0.0197(4) Uani 1 1 d .
O2 O -0.0419(4) 0.16177(18) 0.03606(10) 0.0210(4) Uani 1 1 d .
O3 O -0.0525(4) 0.37762(17) 0.06960(10) 0.0203(4) Uani 1 1 d .
O4 O -0.0797(4) 0.21892(19) 0.15909(10) 0.0203(4) Uani 1 1 d .

loop_
_atom_site_aniso_label
_atom_site_aniso_U_11
_atom_site_aniso_U_22
_atom_site_aniso_U_33
_atom_site_aniso_U_23
_atom_site_aniso_U_13
_atom_site_aniso_U_12
Ti1 0.0145(3) 0.0093(3) 0.0115(3) -0.0013(2) -0.0023(2) 0.0003(2)
Ti2 0.0163(2) 0.0123(2) 0.0122(2) -0.00042(15) -0.00109(15) -0.00008(16)
Ti3 0.0155(3) 0.0078(3) 0.0147(3) 0.0001(2) -0.0014(2) 0.0008(2)
K1 0.0201(3) 0.0239(3) 0.0165(3) 0.0001(2) 0.00033(19) 0.0028(2)
K2 0.0332(4) 0.0214(3) 0.0272(3) -0.0033(2) -0.0078(3) -0.0033(3)
K3 0.0292(3) 0.0208(3) 0.0228(3) -0.0007(2) -0.0059(2) 0.0012(2)
K4 0.0229(3) 0.0318(3) 0.0255(3) 0.0028(3) 0.0027(2) -0.0003(3)
P1 0.0176(3) 0.0084(3) 0.0102(3) -0.0006(2) -0.0019(2) -0.0005(2)
F1 0.0376(10) 0.0222(9) 0.0286(9) -0.0073(7) -0.0207(8) 0.0092(8)
F2 0.0348(11) 0.0336(11) 0.0373(11) -0.0049(9) 0.0150(9) -0.0138(9)
F3 0.0245(8) 0.0166(8) 0.0210(8) -0.0023(6) 0.0016(6) 0.0053(6)
F4 0.0244(9) 0.0255(9) 0.0326(10) -0.0004(7) -0.0017(7) -0.0107(7)
F5 0.0358(10) 0.0446(12) 0.0147(8) 0.0067(8) -0.0047(7) -0.0026(9)
F6 0.0335(11) 0.0254(9) 0.0380(11) 0.0062(8) 0.0068(8) 0.0155(8)
F7 0.0281(9) 0.0192(8) 0.0340(10) -0.0031(7) 0.0011(7) -0.0093(7)
F8 0.0306(10) 0.0199(8) 0.0293(9) 0.0016(7) 0.0066(7) 0.0115(7)
F9 0.0284(9) 0.0265(9) 0.0284(9) 0.0011(7) -0.0108(7) -0.0093(7)
O1 0.0175(9) 0.0221(10) 0.0194(9) -0.0019(8) -0.0019(7) 0.0000(8)
O2 0.0292(11) 0.0128(8) 0.0207(9) -0.0069(7) -0.0099(8) 0.0047(8)
O3 0.0306(11) 0.0098(8) 0.0204(9) 0.0030(7) 0.0033(8) 0.0037(7)
O4 0.0236(10) 0.0241(10) 0.0133(8) 0.0036(7) -0.0001(7) -0.0056(8)

loop_
_atom_type_symbol
_atom_type_description
_atom_type_scat_dispersion_real
_atom_type_scat_dispersion_imag
_atom_type_scat_source
O O 0.0106 0.0060 'International Tables Vol C Tables 4.2.6.8 and 6.1.1.4'
F F 0.0171 0.0103 'International Tables Vol C Tables 4.2.6.8 and 6.1.1.4'
P P 0.1023 0.0942 'International Tables Vol C Tables 4.2.6.8 and 6.1.1.4'
K K 0.2009 0.2494 'International Tables Vol C Tables 4.2.6.8 and 6.1.1.4'
Ti Ti 0.2776 0.4457 'International Tables Vol C Tables 4.2.6.8 and 6.1.1.4'

loop_
_geom_angle_atom_site_label_1
_geom_angle_atom_site_label_2
_geom_angle_atom_site_label_3
_geom_angle
_geom_angle_site_symmetry_1
_geom_angle_site_symmetry_3
F1 Ti1 F1 180.00(8) . 3
F1 Ti1 F2 91.18(10) . 3
F1 Ti1 F2 88.82(10) 3 3
F1 Ti1 F2 88.82(10) . .
F1 Ti1 F2 91.18(10) 3 .
F2 Ti1 F2 180.00(10) 3 .
F1 Ti1 O2 92.32(8) . .
F1 Ti1 O2 87.68(8) 3 .
F2 Ti1 O2 89.99(10) 3 .
F2 Ti1 O2 90.01(10) . .
F1 Ti1 O2 87.68(8) . 3
F1 Ti1 O2 92.32(8) 3 3
F2 Ti1 O2 90.01(10) 3 3
F2 Ti1 O2 89.99(10) . 3
O2 Ti1 O2 180.00(18) . 3
F1 Ti1 K1 134.43(6) . 3
F1 Ti1 K1 45.57(6) 3 3
F2 Ti1 K1 104.58(7) 3 3
F2 Ti1 K1 75.42(7) . 3
O2 Ti1 K1 46.33(6) . 3
O2 Ti1 K1 133.67(6) 3 3
F1 Ti1 K1 45.57(6) . .
F1 Ti1 K1 134.43(6) 3 .
F2 Ti1 K1 75.42(7) 3 .
F2 Ti1 K1 104.58(7) . .
O2 Ti1 K1 133.67(6) . .
O2 Ti1 K1 46.33(6) 3 .
K1 Ti1 K1 180.000(12) 3 .
F1 Ti1 K4 132.15(7) . 3
F1 Ti1 K4 47.85(7) 3 3
F2 Ti1 K4 48.74(7) 3 3
F2 Ti1 K4 131.26(7) . 3
O2 Ti1 K4 67.01(6) . 3
O2 Ti1 K4 112.99(6) 3 3
K1 Ti1 K4 57.37(2) 3 3
K1 Ti1 K4 122.63(2) . 3
F1 Ti1 K4 47.85(7) . .
F1 Ti1 K4 132.15(7) 3 .
F2 Ti1 K4 131.26(7) 3 .
F2 Ti1 K4 48.74(7) . .
O2 Ti1 K4 112.99(6) . .
O2 Ti1 K4 67.01(6) 3 .
K1 Ti1 K4 122.63(2) 3 .
K1 Ti1 K4 57.37(2) . .
K4 Ti1 K4 180.0 3 .
F1 Ti1 K1 71.76(7) . 3_655
F1 Ti1 K1 108.24(7) 3 3_655
F2 Ti1 K1 34.92(7) 3 3_655
F2 Ti1 K1 145.08(7) . 3_655
O2 Ti1 K1 62.99(7) . 3_655
O2 Ti1 K1 117.01(7) 3 3_655
K1 Ti1 K1 97.42(2) 3 3_655
K1 Ti1 K1 82.58(2) . 3_655
K4 Ti1 K1 60.39(2) 3 3_655
K4 Ti1 K1 119.61(2) . 3_655
F1 Ti1 K1 108.24(7) . 1_455
F1 Ti1 K1 71.76(7) 3 1_455
F2 Ti1 K1 145.08(7) 3 1_455
F2 Ti1 K1 34.92(7) . 1_455
O2 Ti1 K1 117.01(7) . 1_455
O2 Ti1 K1 62.99(7) 3 1_455
K1 Ti1 K1 82.58(2) 3 1_455
K1 Ti1 K1 97.42(2) . 1_455
K4 Ti1 K1 119.61(2) 3 1_455
K4 Ti1 K1 60.39(2) . 1_455
K1 Ti1 K1 180.0 3_655 1_455
F6 Ti2 F4 90.56(10) . .
F6 Ti2 F7 90.62(9) . .
F4 Ti2 F7 173.06(9) . .
F6 Ti2 F3 174.96(9) . .
F4 Ti2 F3 90.47(9) . .
F7 Ti2 F3 87.77(8) . .
F6 Ti2 F5 87.66(10) . .
F4 Ti2 F5 87.01(9) . .
F7 Ti2 F5 86.21(9) . .
F3 Ti2 F5 87.47(9) . .
F6 Ti2 O4 95.04(9) . 2_445
F4 Ti2 O4 94.22(9) . 2_445
F7 Ti2 O4 92.48(9) . 2_445
F3 Ti2 O4 89.80(8) . 2_445
F5 Ti2 O4 177.01(9) . 2_445
F6 Ti2 K4 127.21(7) . .
F4 Ti2 K4 124.95(7) . .
F7 Ti2 K4 49.73(6) . .
F3 Ti2 K4 48.71(6) . .
F5 Ti2 K4 60.62(7) . .
O4 Ti2 K4 116.56(7) 2_445 .
F6 Ti2 K4 59.75(7) . 1_455
F4 Ti2 K4 51.64(6) . 1_455
F7 Ti2 K4 123.75(7) . 1_455
F3 Ti2 K4 117.50(6) . 1_455
F5 Ti2 K4 49.62(7) . 1_455
O4 Ti2 K4 133.05(7) 2_445 1_455
K4 Ti2 K4 109.93(3) . 1_455
F6 Ti2 K3 52.13(7) . .
F4 Ti2 K3 125.17(7) . .
F7 Ti2 K3 51.37(6) . .
F3 Ti2 K3 123.66(6) . .
F5 Ti2 K3 57.32(7) . .
O4 Ti2 K3 123.64(7) 2_445 .
K4 Ti2 K3 75.09(2) . .
K4 Ti2 K3 73.86(2) 1_455 .
F6 Ti2 K2 133.36(7) . .
F4 Ti2 K2 50.63(7) . .
F7 Ti2 K2 124.89(6) . .
F3 Ti2 K2 45.23(6) . .
F5 Ti2 K2 68.22(7) . .
O4 Ti2 K2 110.54(7) 2_445 .
K4 Ti2 K2 75.36(2) . .
K4 Ti2 K2 74.61(2) 1_455 .
K3 Ti2 K2 125.37(2) . .
F6 Ti2 K3 145.19(7) . 2_445
F4 Ti2 K3 98.74(7) . 2_445
F7 Ti2 K3 84.12(7) . 2_445
F3 Ti2 K3 39.32(5) . 2_445
F5 Ti2 K3 126.07(7) . 2_445
O4 Ti2 K3 51.07(6) 2_445 2_445
K4 Ti2 K3 73.18(2) . 2_445
K4 Ti2 K3 147.15(2) 1_455 2_445
K3 Ti2 K3 135.410(17) . 2_445
K2 Ti2 K3 74.79(2) . 2_445
F6 Ti2 K2 88.06(7) . 2_455
F4 Ti2 K2 154.14(6) . 2_455
F7 Ti2 K2 32.77(6) . 2_455
F3 Ti2 K2 93.16(6) . 2_455
F5 Ti2 K2 118.71(7) . 2_455
O4 Ti2 K2 60.22(7) 2_445 2_455
K4 Ti2 K2 74.82(2) . 2_455
K4 Ti2 K2 143.62(2) 1_455 2_455
K3 Ti2 K2 72.80(2) . 2_455
K2 Ti2 K2 138.388(18) . 2_455
K3 Ti2 K2 69.23(2) 2_445 2_455
F8 Ti3 F8 180.00(10) . 3_545
F8 Ti3 F9 88.24(9) . .
F8 Ti3 F9 91.76(9) 3_545 .
F8 Ti3 F9 91.76(9) . 3_545
F8 Ti3 F9 88.24(9) 3_545 3_545
F9 Ti3 F9 180.00(10) . 3_545
F8 Ti3 O3 91.71(8) . 3
F8 Ti3 O3 88.29(8) 3_545 3
F9 Ti3 O3 89.73(9) . 3
F9 Ti3 O3 90.27(9) 3_545 3
F8 Ti3 O3 88.29(8) . 1_545
F8 Ti3 O3 91.71(8) 3_545 1_545
F9 Ti3 O3 90.27(9) . 1_545
F9 Ti3 O3 89.73(9) 3_545 1_545
O3 Ti3 O3 180.00(11) 3 1_545
F8 Ti3 K4 43.39(6) . .
F8 Ti3 K4 136.61(6) 3_545 .
F9 Ti3 K4 44.92(7) . .
F9 Ti3 K4 135.08(7) 3_545 .
O3 Ti3 K4 89.05(6) 3 .
O3 Ti3 K4 90.95(6) 1_545 .
F8 Ti3 K4 136.61(6) . 3_545
F8 Ti3 K4 43.39(6) 3_545 3_545
F9 Ti3 K4 135.08(7) . 3_545
F9 Ti3 K4 44.92(7) 3_545 3_545
O3 Ti3 K4 90.95(6) 3 3_545
O3 Ti3 K4 89.05(6) 1_545 3_545
K4 Ti3 K4 180.00(2) . 3_545
F8 Ti3 K1 90.17(6) . .
F8 Ti3 K1 89.83(6) 3_545 .
F9 Ti3 K1 34.42(6) . .
F9 Ti3 K1 145.58(6) 3_545 .
O3 Ti3 K1 55.31(7) 3 .
O3 Ti3 K1 124.69(7) 1_545 .
K4 Ti3 K1 54.30(2) . .
K4 Ti3 K1 125.70(2) 3_545 .
F8 Ti3 K1 89.83(6) . 3_545
F8 Ti3 K1 90.17(6) 3_545 3_545
F9 Ti3 K1 145.58(6) . 3_545
F9 Ti3 K1 34.42(6) 3_545 3_545
O3 Ti3 K1 124.69(7) 3 3_545
O3 Ti3 K1 55.31(7) 1_545 3_545
K4 Ti3 K1 125.70(2) . 3_545
K4 Ti3 K1 54.30(2) 3_545 3_545
K1 Ti3 K1 180.00(2) . 3_545
F8 Ti3 K2 43.46(6) . .
F8 Ti3 K2 136.54(6) 3_545 .
F9 Ti3 K2 97.32(6) . .
F9 Ti3 K2 82.68(6) 3_545 .
O3 Ti3 K2 133.91(6) 3 .
O3 Ti3 K2 46.09(6) 1_545 .
K4 Ti3 K2 66.320(18) . .
K4 Ti3 K2 113.680(19) 3_545 .
K1 Ti3 K2 120.318(16) . .
K1 Ti3 K2 59.682(16) 3_545 .
F8 Ti3 K2 136.54(6) . 3_545
F8 Ti3 K2 43.46(6) 3_545 3_545
F9 Ti3 K2 82.68(6) . 3_545
F9 Ti3 K2 97.32(6) 3_545 3_545
O3 Ti3 K2 46.09(6) 3 3_545
O3 Ti3 K2 133.91(6) 1_545 3_545
K4 Ti3 K2 113.680(18) . 3_545
K4 Ti3 K2 66.320(18) 3_545 3_545
K1 Ti3 K2 59.682(16) . 3_545
K1 Ti3 K2 120.318(16) 3_545 3_545
K2 Ti3 K2 180.000(19) . 3_545
F5 K1 O1 147.44(7) 1_655 3_655
F5 K1 F8 77.85(7) 1_655 1_655
O1 K1 F8 76.19(6) 3_655 1_655
F5 K1 F2 71.74(7) 1_655 1_655
O1 K1 F2 88.84(6) 3_655 1_655
F8 K1 F2 89.85(7) 1_655 1_655
F5 K1 F9 74.26(6) 1_655 .
O1 K1 F9 116.79(7) 3_655 .
F8 K1 F9 75.04(6) 1_655 .
F2 K1 F9 144.99(7) 1_655 .
F5 K1 F1 69.11(7) 1_655 .
O1 K1 F1 130.66(7) 3_655 .
F8 K1 F1 146.03(6) 1_655 .
F2 K1 F1 72.85(6) 1_655 .
F9 K1 F1 102.46(7) . .
F5 K1 O2 112.12(7) 1_655 3
O1 K1 O2 100.09(7) 3_655 3
F8 K1 O2 150.74(6) 1_655 3
F2 K1 O2 119.29(7) 1_655 3
F9 K1 O2 81.29(6) . 3
F1 K1 O2 56.07(5) . 3
F5 K1 O3 120.76(6) 1_655 3
O1 K1 O3 84.92(6) 3_655 3
F8 K1 O3 104.75(6) 1_655 3
F2 K1 O3 162.19(6) 1_655 3
F9 K1 O3 51.26(5) . 3
F1 K1 O3 98.82(5) . 3
O2 K1 O3 46.14(5) 3 3
F5 K1 P1 125.16(5) 1_655 3_655
O1 K1 P1 22.43(5) 3_655 3_655
F8 K1 P1 61.53(4) 1_655 3_655
F2 K1 P1 72.91(5) 1_655 3_655
F9 K1 P1 122.72(5) . 3_655
F1 K1 P1 134.48(5) . 3_655
O2 K1 P1 121.47(5) 3 3_655
O3 K1 P1 104.85(4) 3 3_655
F5 K1 K4 49.64(5) 1_655 .
O1 K1 K4 161.38(5) 3_655 .
F8 K1 K4 110.50(5) 1_655 .
F2 K1 K4 108.15(5) 1_655 .
F9 K1 K4 51.98(5) . .
F1 K1 K4 51.95(5) . .
O2 K1 K4 65.29(5) 3 .
O3 K1 K4 76.60(4) 3 .
P1 K1 K4 172.03(2) 3_655 .
F5 K1 P1 125.98(5) 1_655 3
O1 K1 P1 85.97(5) 3_655 3
F8 K1 P1 128.87(5) 1_655 3
F2 K1 P1 137.88(6) 1_655 3
F9 K1 P1 71.27(4) . 3
F1 K1 P1 79.26(4) . 3
O2 K1 P1 23.30(4) 3 3
O3 K1 P1 25.07(3) 3 3
P1 K1 P1 108.39(3) 3_655 3
K4 K1 P1 76.34(2) . 3
F5 K1 Ti1 95.34(6) 1_655 .
O1 K1 Ti1 111.30(5) 3_655 .
F8 K1 Ti1 172.47(4) 1_655 .
F2 K1 Ti1 91.04(5) 1_655 .
F9 K1 Ti1 100.18(5) . .
F1 K1 Ti1 28.46(4) . .
O2 K1 Ti1 29.92(4) 3 .
O3 K1 Ti1 75.83(4) 3 .
P1 K1 Ti1 125.80(2) 3_655 .
K4 K1 Ti1 62.160(19) . .
P1 K1 Ti1 52.965(17) 3 .
F7 K2 F3 67.58(6) 2_445 .
F7 K2 O1 100.39(7) 2_445 1_445
F3 K2 O1 167.71(6) . 1_445
F7 K2 F9 169.56(7) 2_445 1_455
F3 K2 F9 108.70(6) . 1_455
O1 K2 F9 82.70(6) 1_445 1_455
F7 K2 F6 72.30(7) 2_445 2_345
F3 K2 F6 104.05(6) . 2_345
O1 K2 F6 68.56(6) 1_445 2_345
F9 K2 F6 99.95(7) 1_455 2_345
F7 K2 F4 90.67(6) 2_445 .
F3 K2 F4 56.23(5) . .
O1 K2 F4 123.90(6) 1_445 .
F9 K2 F4 79.42(6) 1_455 .
F6 K2 F4 63.06(6) 2_345 .
F7 K2 F8 118.54(6) 2_445 .
F3 K2 F8 75.23(6) . .
O1 K2 F8 114.32(6) 1_445 .
F9 K2 F8 68.24(6) 1_455 .
F6 K2 F8 166.64(6) 2_345 .
F4 K2 F8 107.25(6) . .
F7 K2 O3 84.18(6) 2_445 1_545
F3 K2 O3 93.33(6) . 1_545
O1 K2 O3 87.70(6) 1_445 1_545
F9 K2 O3 105.99(6) 1_455 1_545
F6 K2 O3 142.12(6) 2_345 1_545
F4 K2 O3 148.36(6) . 1_545
F8 K2 O3 50.61(5) . 1_545
F7 K2 Ti2 86.38(5) 2_445 .
F3 K2 Ti2 29.40(4) . .
O1 K2 Ti2 153.38(5) 1_445 .
F9 K2 Ti2 86.58(5) 1_455 .
F6 K2 Ti2 89.57(5) 2_345 .
F4 K2 Ti2 29.64(4) . .
F8 K2 Ti2 83.66(4) . .
O3 K2 Ti2 118.72(4) 1_545 .
F7 K2 P1 111.27(5) 2_445 1_445
F3 K2 P1 160.40(5) . 1_445
O1 K2 P1 20.81(4) 1_445 1_445
F9 K2 P1 68.72(4) 1_455 1_445
F6 K2 P1 58.74(4) 2_345 1_445
F4 K2 P1 104.84(4) . 1_445
F8 K2 P1 119.09(5) . 1_445
O3 K2 P1 106.12(5) 1_545 1_445
Ti2 K2 P1 133.40(3) . 1_445
F7 K2 Ti2 22.15(4) 2_445 2_445
F3 K2 Ti2 79.17(4) . 2_445
O1 K2 Ti2 90.35(5) 1_445 2_445
F9 K2 Ti2 168.04(5) 1_455 2_445
F6 K2 Ti2 86.43(5) 2_345 2_445
F4 K2 Ti2 112.53(5) . 2_445
F8 K2 Ti2 106.34(4) . 2_445
O3 K2 Ti2 63.84(4) 1_545 2_445
Ti2 K2 Ti2 103.69(2) . 2_445
P1 K2 Ti2 106.96(3) 1_445 2_445
F7 K2 K1 112.10(5) 2_445 3_545
F3 K2 K1 145.56(5) . 3_545
O1 K2 K1 39.94(5) 1_445 3_545
F9 K2 K1 76.68(5) 1_455 3_545
F6 K2 K1 108.48(5) 2_345 3_545
F4 K2 K1 152.74(5) . 3_545
F8 K2 K1 75.69(4) . 3_545
O3 K2 K1 53.52(4) 1_545 3_545
Ti2 K2 K1 157.08(2) . 3_545
P1 K2 K1 53.93(2) 1_445 3_545
Ti2 K2 K1 91.73(3) 2_445 3_545
F3 K3 F1 172.16(7) 2_455 1_455
F3 K3 F4 72.54(6) 2_455 2_355
F1 K3 F4 100.33(7) 1_455 2_355
F3 K3 O1 108.68(6) 2_455 1_455
F1 K3 O1 71.92(6) 1_455 1_455
F4 K3 O1 76.07(6) 2_355 1_455
F3 K3 F2 115.69(6) 2_455 .
F1 K3 F2 71.33(7) 1_455 .
F4 K3 F2 171.50(6) 2_355 .
O1 K3 F2 102.16(7) 1_455 .
F3 K3 F7 65.18(6) 2_455 .
F1 K3 F7 114.50(6) 1_455 .
F4 K3 F7 103.42(6) 2_355 .
O1 K3 F7 173.43(6) 1_455 .
F2 K3 F7 79.31(6) . .
F3 K3 F6 87.40(6) 2_455 .
F1 K3 F6 86.42(7) 1_455 .
F4 K3 F6 63.47(6) 2_355 .
O1 K3 F6 129.52(6) 1_455 .
F2 K3 F6 113.37(6) . .
F7 K3 F6 54.27(5) . .
F3 K3 O4 55.03(5) 2_455 .
F1 K3 O4 132.04(6) 1_455 .
F4 K3 O4 109.72(6) 2_355 .
O1 K3 O4 79.97(6) 1_455 .
F2 K3 O4 77.87(6) . .
F7 K3 O4 94.17(6) . .
F6 K3 O4 140.31(6) . .
F3 K3 F5 115.84(5) 2_455 .
F1 K3 F5 63.33(5) 1_455 .
F4 K3 F5 112.39(6) 2_355 .
O1 K3 F5 135.22(6) 1_455 .
F2 K3 F5 62.88(6) . .
F7 K3 F5 51.17(5) . .
F6 K3 F5 51.14(6) . .
O4 K3 F5 130.16(6) . .
F3 K3 Ti2 87.65(4) 2_455 .
F1 K3 Ti2 89.40(5) 1_455 .
F4 K3 Ti2 92.08(5) 2_355 .
O1 K3 Ti2 155.27(5) 1_455 .
F2 K3 Ti2 86.34(5) . .
F7 K3 Ti2 30.57(4) . .
F6 K3 Ti2 29.93(4) . .
O4 K3 Ti2 124.71(5) . .
F5 K3 Ti2 31.28(4) . .
F3 K3 P1 118.33(5) 2_455 1_455
F1 K3 P1 59.76(4) 1_455 1_455
F4 K3 P1 65.78(4) 2_355 1_455
O1 K3 P1 20.09(4) 1_455 1_455
F2 K3 P1 109.85(5) . 1_455
F7 K3 P1 164.64(5) . 1_455
F6 K3 P1 110.38(5) . 1_455
O4 K3 P1 99.76(5) . 1_455
F5 K3 P1 121.05(4) . 1_455
Ti2 K3 P1 135.26(2) . 1_455
F3 K3 Ti2 26.20(4) 2_455 2_455
F1 K3 Ti2 160.11(5) 1_455 2_455
F4 K3 Ti2 87.99(5) 2_355 2_455
O1 K3 Ti2 92.95(5) 1_455 2_455
F2 K3 Ti2 100.43(5) . 2_455
F7 K3 Ti2 80.48(4) . 2_455
F6 K3 Ti2 113.41(5) . 2_455
O4 K3 Ti2 29.14(4) . 2_455
F5 K3 Ti2 129.99(4) . 2_455
Ti2 K3 Ti2 108.48(2) . 2_455
P1 K3 Ti2 108.95(3) 1_455 2_455
F3 K4 F7 57.37(6) . .
F3 K4 F5 125.40(6) . 1_655
F7 K4 F5 118.62(7) . 1_655
F3 K4 F4 71.04(6) . 1_655
F7 K4 F4 92.10(6) . 1_655
F5 K4 F4 54.38(6) 1_655 1_655
F3 K4 F8 79.15(6) . .
F7 K4 F8 118.63(6) . .
F5 K4 F8 121.72(6) 1_655 .
F4 K4 F8 113.77(6) 1_655 .
F3 K4 F9 103.64(6) . .
F7 K4 F9 160.85(6) . .
F5 K4 F9 68.60(6) 1_655 .
F4 K4 F9 77.91(6) 1_655 .
F8 K4 F9 53.65(5) . .
F3 K4 F1 160.91(6) . .
F7 K4 F1 103.96(6) . .
F5 K4 F1 64.80(6) 1_655 .
F4 K4 F1 117.05(6) 1_655 .
F8 K4 F1 110.22(6) . .
F9 K4 F1 95.15(6) . .
F3 K4 F2 114.92(6) . .
F7 K4 F2 80.50(6) . .
F5 K4 F2 117.61(6) 1_655 .
F4 K4 F2 164.48(6) 1_655 .
F8 K4 F2 81.72(6) . .
F9 K4 F2 112.85(6) . .
F1 K4 F2 52.83(5) . .
F3 K4 F5 53.18(5) . .
F7 K4 F5 52.22(6) . .
F5 K4 F5 170.70(9) 1_655 .
F4 K4 F5 123.43(6) 1_655 .
F8 K4 F5 67.57(6) . .
F9 K4 F5 120.55(6) . .
F1 K4 F5 113.78(6) . .
F2 K4 F5 61.95(6) . .
F3 K4 F6 94.97(6) . 1_655
F7 K4 F6 67.13(6) . 1_655
F5 K4 F6 51.59(6) 1_655 1_655
F4 K4 F6 51.81(6) 1_655 1_655
F8 K4 F6 165.55(6) . 1_655
F9 K4 F6 116.25(5) . 1_655
F1 K4 F6 79.44(5) . 1_655
F2 K4 F6 112.68(6) . 1_655
F5 K4 F6 119.33(6) . 1_655
F3 K4 Ti2 31.60(4) . .
F7 K4 Ti2 31.65(4) . .
F5 K4 Ti2 140.87(5) 1_655 .
F4 K4 Ti2 93.42(4) 1_655 .
F8 K4 Ti2 89.56(4) . .
F9 K4 Ti2 131.59(5) . .
F1 K4 Ti2 129.70(5) . .
F2 K4 Ti2 87.42(4) . .
F5 K4 Ti2 32.40(4) . .
F6 K4 Ti2 92.18(4) 1_655 .
F3 K4 Ti2 97.19(4) . 1_655
F7 K4 Ti2 93.42(5) . 1_655
F5 K4 Ti2 31.22(4) 1_655 1_655
F4 K4 Ti2 30.52(4) 1_655 1_655
F8 K4 Ti2 136.38(4) . 1_655
F9 K4 Ti2 86.22(4) . 1_655
F1 K4 Ti2 87.27(4) . 1_655
F2 K4 Ti2 135.65(5) . 1_655
F5 K4 Ti2 142.10(4) . 1_655
F6 K4 Ti2 30.62(4) 1_655 1_655
Ti2 K4 Ti2 109.93(3) . 1_655
O1 P1 O3 113.95(12) . .
O1 P1 O2 112.63(12) . .
O3 P1 O2 105.05(11) . .
O1 P1 O4 112.83(12) . .
O3 P1 O4 105.43(12) . .
O2 P1 O4 106.23(12) . .
O3 P1 K1 100.95(8) . 3_655
O2 P1 K1 78.62(9) . 3_655
O4 P1 K1 150.64(9) . 3_655
O1 P1 K1 150.92(9) . 3
O3 P1 K1 66.34(8) . 3
O2 P1 K1 45.46(8) . 3
O4 P1 K1 93.99(8) . 3
K1 P1 K1 108.39(3) 3_655 3
O3 P1 K2 79.49(8) . 1_665
O2 P1 K2 147.01(9) . 1_665
O4 P1 K2 103.79(8) . 1_665
K1 P1 K2 68.50(2) 3_655 1_665
K1 P1 K2 144.68(3) 3 1_665
O3 P1 K3 153.23(9) . 1_655
O2 P1 K3 96.40(8) . 1_655
O4 P1 K3 83.20(8) . 1_655
K1 P1 K3 67.44(2) 3_655 1_655
K1 P1 K3 139.41(2) 3 1_655
K2 P1 K3 73.81(3) 1_665 1_655
Ti1 F1 K3 146.51(9) . 1_655
Ti1 F1 K1 105.97(8) . .
K3 F1 K1 100.37(6) 1_655 .
Ti1 F1 K4 103.89(8) . .
K3 F1 K4 101.04(6) 1_655 .
K1 F1 K4 79.15(6) . .
Ti1 F2 K1 121.84(10) . 1_455
Ti1 F2 K3 134.30(10) . .
K1 F2 K3 98.95(6) 1_455 .
Ti1 F2 K4 102.86(9) . .
K1 F2 K4 88.41(7) 1_455 .
K3 F2 K4 97.53(7) . .
Ti2 F3 K4 99.70(7) . .
Ti2 F3 K3 114.48(8) . 2_445
K4 F3 K3 110.30(7) . 2_445
Ti2 F3 K2 105.37(8) . .
K4 F3 K2 109.47(6) . .
K3 F3 K2 116.18(7) 2_445 .
Ti2 F4 K3 131.42(9) . 2_345
Ti2 F4 K4 97.84(8) . 1_455
K3 F4 K4 103.83(6) 2_345 1_455
Ti2 F4 K2 99.73(8) . .
K3 F4 K2 117.80(7) 2_345 .
K4 F4 K2 100.58(6) 1_455 .
Ti2 F5 K1 170.42(12) . 1_455
Ti2 F5 K4 99.16(9) . 1_455
K1 F5 K4 85.20(6) 1_455 1_455
Ti2 F5 K3 91.41(8) . .
K1 F5 K3 96.63(6) 1_455 .
K4 F5 K3 96.12(7) 1_455 .
Ti2 F5 K4 86.98(8) . .
K1 F5 K4 87.71(7) 1_455 .
K4 F5 K4 170.70(9) 1_455 .
K3 F5 K4 90.67(6) . .
Ti2 F6 K2 143.28(10) . 2_355
Ti2 F6 K3 97.94(8) . .
K2 F6 K3 115.54(7) 2_355 .
Ti2 F6 K4 89.63(8) . 1_455
K2 F6 K4 102.75(7) 2_355 1_455
K3 F6 K4 92.65(6) . 1_455
Ti2 F7 K2 125.08(9) . 2_455
Ti2 F7 K4 98.62(8) . .
K2 F7 K4 117.74(7) 2_455 .
Ti2 F7 K3 98.06(8) . .
K2 F7 K3 111.02(7) 2_455 .
K4 F7 K3 102.65(7) . .
Ti3 F8 K1 141.04(9) . 1_455
Ti3 F8 K4 110.02(8) . .
K1 F8 K4 90.70(6) 1_455 .
Ti3 F8 K2 111.83(8) . .
K1 F8 K2 97.69(6) 1_455 .
K4 F8 K2 96.03(6) . .
Ti3 F9 K1 122.66(9) . .
Ti3 F9 K2 127.38(9) . 1_655
K1 F9 K2 103.99(6) . 1_655
Ti3 F9 K4 107.99(8) . .
K1 F9 K4 80.47(6) . .
K2 F9 K4 102.02(6) 1_655 .
P1 O1 K1 114.99(11) . 3_655
P1 O1 K2 118.19(11) . 1_665
K1 O1 K2 98.10(7) 3_655 1_665
P1 O1 K3 118.78(11) . 1_655
K1 O1 K3 95.85(7) 3_655 1_655
K2 O1 K3 106.94(7) 1_665 1_655
P1 O2 Ti1 143.41(13) . .
P1 O2 K1 111.23(10) . 3
Ti1 O2 K1 103.76(8) . 3
P1 O3 Ti3 138.53(13) . 1_565
P1 O3 K2 113.87(10) . 1_565
Ti3 O3 K2 107.41(8) 1_565 1_565
P1 O3 K1 88.58(9) . 3
Ti3 O3 K1 96.34(8) 1_565 3
K2 O3 K1 77.92(5) 1_565 3
P1 O4 Ti2 135.31(13) . 2_455
P1 O4 K3 124.50(11) . .
Ti2 O4 K3 99.80(8) 2_455 .

loop_
_geom_bond_atom_site_label_1
_geom_bond_atom_site_label_2
_geom_bond_distance
_geom_bond_site_symmetry_2
Ti1 F1 1.8627(18) .
Ti1 F1 1.8627(18) 3
Ti1 F2 1.8633(19) 3
Ti1 F2 1.8633(19) .
Ti1 O2 1.9293(19) .
Ti1 O2 1.9293(19) 3
Ti1 K1 3.7574(8) 3
Ti1 K1 3.7574(8) .
Ti1 K4 3.8187(9) 3
Ti1 K4 3.8187(9) .
Ti1 K1 4.0118(9) 3_655
Ti1 K1 4.0118(9) 1_455
Ti2 F6 1.8361(19) .
Ti2 F4 1.8480(18) .
Ti2 F7 1.8722(18) .
Ti2 F3 1.8751(17) .
Ti2 F5 1.8928(19) .
Ti2 O4 1.910(2) 2_445
Ti2 K4 3.5277(13) .
Ti2 K4 3.6048(13) 1_455
Ti2 K3 3.6447(10) .
Ti2 K2 3.6828(10) .
Ti2 K3 3.8654(11) 2_445
Ti2 K2 4.0633(12) 2_455
Ti3 F8 1.8646(17) .
Ti3 F8 1.8646(17) 3_545
Ti3 F9 1.8742(18) .
Ti3 F9 1.8742(18) 3_545
Ti3 O3 1.9361(19) 3
Ti3 O3 1.9361(19) 1_545
Ti3 K4 3.9138(9) .
Ti3 K4 3.9138(9) 3_545
Ti3 K1 4.0522(9) .
Ti3 K1 4.0522(9) 3_545
Ti3 K2 4.1400(14) .
Ti3 K2 4.1400(14) 3_545
K1 F5 2.588(2) 1_655
K1 O1 2.644(2) 3_655
K1 F8 2.6759(19) 1_655
K1 F2 2.703(2) 1_655
K1 F9 2.721(2) .
K1 F1 2.791(2) .
K1 O2 2.798(2) 3
K1 O3 3.352(2) 3
K1 P1 3.5419(13) 3_655
K1 K4 3.6371(14) .
K1 P1 3.6589(14) 3
K2 F7 2.687(2) 2_445
K2 F3 2.7115(19) .
K2 O1 2.753(2) 1_445
K2 F9 2.777(2) 1_455
K2 F6 2.808(2) 2_345
K2 F4 2.889(2) .
K2 F8 3.067(2) .
K2 O3 3.126(2) 1_545
K2 P1 3.6990(11) 1_445
K2 Ti2 4.0633(12) 2_445
K2 K1 4.0771(11) 3_545
K3 F3 2.6913(19) 2_455
K3 F1 2.725(2) 1_455
K3 F4 2.755(2) 2_355
K3 O1 2.855(2) 1_455
K3 F2 2.868(2) .
K3 F7 2.876(2) .
K3 F6 2.905(2) .
K3 O4 3.051(2) .
K3 F5 3.069(2) .
K3 P1 3.8044(12) 1_455
K3 Ti2 3.8653(11) 2_455
K4 F3 2.689(2) .
K4 F7 2.723(2) .
K4 F5 2.781(2) 1_655
K4 F4 2.853(2) 1_655
K4 F8 2.862(2) .
K4 F9 2.906(2) .
K4 F1 2.916(2) .
K4 F2 2.944(3) .
K4 F5 3.078(2) .
K4 F6 3.114(2) 1_655
K4 Ti2 3.6048(13) 1_655
P1 O1 1.491(2) .
P1 O3 1.551(2) .
P1 O2 1.553(2) .
P1 O4 1.555(2) .
P1 K1 3.5419(13) 3_655
P1 K1 3.6589(14) 3
P1 K2 3.6990(11) 1_665
P1 K3 3.8044(12) 1_655
F1 K3 2.725(2) 1_655
F2 K1 2.703(2) 1_455
F3 K3 2.6913(19) 2_445
F4 K3 2.755(2) 2_345
F4 K4 2.853(2) 1_455
F5 K1 2.588(2) 1_455
F5 K4 2.781(2) 1_455
F6 K2 2.808(2) 2_355
F6 K4 3.114(2) 1_455
F7 K2 2.687(2) 2_455
F8 K1 2.6759(19) 1_455
F9 K2 2.777(2) 1_655
O1 K1 2.644(2) 3_655
O1 K2 2.753(2) 1_665
O1 K3 2.855(2) 1_655
O2 K1 2.798(2) 3
O3 Ti3 1.9361(19) 1_565
O3 K2 3.126(2) 1_565
O3 K1 3.352(2) 3
O4 Ti2 1.910(2) 2_455
